data_2017519
loop_
_publ_author_name
'Mohammadnezhad, Gholamhossein'
'Amini, Mostafa M.'
'Langer, Vratislav'

_publ_section_title
;
 Two polymorphs of a lead(II) complex with 8-hydroxy-2-methylquinoline
 and thiocyanate
;
_journal_coeditor_code SF3124
_journal_issue 2
_journal_name_full 'Acta Crystallographica Section C'
_journal_page_first m44
_journal_page_last m47
_journal_paper_doi 10.1107/S010827011000096X
_journal_volume 66
_journal_year 2010
_chemical_formula_iupac '[Pb2 (C10 H8 N O)2 (N C S)2]'
_chemical_formula_moiety 'C22 H16 N4 O2 Pb2 S2'
_chemical_formula_sum 'C22 H16 N4 O2 Pb2 S2'
_chemical_formula_weight 846.89
_chemical_name_systematic
;
bis(\m~2~-methylquinolin-8-olato)-\k^3^<i>N</i>,<i>O</i>:<i>O</i>;
\k^3^<i>O</i>:<i>N</i>,<i>O</i>-bis[(thiocyanato-\k<i>N</i>)lead(II)]
;
_space_group_IT_number 2
_symmetry_cell_setting triclinic
_symmetry_space_group_name_Hall '-P 1'
_symmetry_space_group_name_H-M 'P -1'
_atom_sites_solution_hydrogens geom
_atom_sites_solution_primary direct
_atom_sites_solution_secondary difmap
_audit_creation_method SHELXL97
_cell_angle_alpha 78.5240(10)
_cell_angle_beta 69.7710(10)
_cell_angle_gamma 82.8130(10)
_cell_formula_units_Z 1
_cell_length_a 7.8556(5)
_cell_length_b 8.4155(5)
_cell_length_c 9.1550(6)
_cell_measurement_reflns_used 5361
_cell_measurement_temperature 173(2)
_cell_measurement_theta_max 32.17
_cell_measurement_theta_min 2.47
_cell_volume 555.50(6)
_computing_cell_refinement 'SAINT (Bruker, 2003)'
_computing_data_collection 'SMART (Bruker, 2003)'
_computing_data_reduction
;
SAINT (Bruker, 2003) and SADABS (Sheldrick, 2003)
;
_computing_molecular_graphics 'DIAMOND (Brandenburg, 2009)'
_computing_publication_material 'SHELXTL (Sheldrick, 2008)'
_computing_structure_refinement 'SHELXL97 (Sheldrick, 2008)'
_computing_structure_solution 'SHELXS97 (Sheldrick, 2008)'
_diffrn_ambient_temperature 173(2)
_diffrn_measured_fraction_theta_full 0.997
_diffrn_measured_fraction_theta_max 0.942
_diffrn_measurement_device_type 'Siemens SMART CCD area-detector'
_diffrn_measurement_method \w
_diffrn_radiation_monochromator graphite
_diffrn_radiation_source 'fine-focus sealed tube'
_diffrn_radiation_type MoK\a
_diffrn_radiation_wavelength 0.71073
_diffrn_reflns_av_R_equivalents 0.0460
_diffrn_reflns_av_sigmaI/netI 0.0547
_diffrn_reflns_limit_h_max 11
_diffrn_reflns_limit_h_min -11
_diffrn_reflns_limit_k_max 12
_diffrn_reflns_limit_k_min -12
_diffrn_reflns_limit_l_max 13
_diffrn_reflns_limit_l_min -13
_diffrn_reflns_number 9987
_diffrn_reflns_theta_full 30.50
_diffrn_reflns_theta_max 32.85
_diffrn_reflns_theta_min 2.40
_diffrn_standards_decay_% 0
_diffrn_standards_number 0
_exptl_absorpt_coefficient_mu 15.350
_exptl_absorpt_correction_T_max 0.399
_exptl_absorpt_correction_T_min 0.095
_exptl_absorpt_correction_type multi-scan
_exptl_absorpt_process_details '(SADABS; Sheldrick, 2003)'
_exptl_crystal_colour colourless
_exptl_crystal_density_diffrn 2.532
_exptl_crystal_density_method 'not measured'
_exptl_crystal_description prism
_exptl_crystal_F_000 388
_exptl_crystal_size_max 0.43
_exptl_crystal_size_mid 0.21
_exptl_crystal_size_min 0.06
_refine_diff_density_max 2.271
_refine_diff_density_min -3.088
_refine_ls_extinction_method none
_refine_ls_goodness_of_fit_ref 1.001
_refine_ls_hydrogen_treatment constr
_refine_ls_matrix_type full
_refine_ls_number_parameters 146
_refine_ls_number_reflns 3889
_refine_ls_number_restraints 0
_refine_ls_restrained_S_all 1.001
_refine_ls_R_factor_all 0.0367
_refine_ls_R_factor_gt 0.0303
_refine_ls_shift/su_max 0.001
_refine_ls_shift/su_mean 0.000
_refine_ls_structure_factor_coef Fsqd
_refine_ls_weighting_details 'calc w = 1/[\s^2^(Fo^2^)+(0.0343P)^2^+0.1734P] where P=(Fo^2^+2Fc^2^)/3'
_refine_ls_weighting_scheme calc
_refine_ls_wR_factor_gt 0.0699
_refine_ls_wR_factor_ref 0.0724
_reflns_number_gt 3475
_reflns_number_total 3889
_reflns_threshold_expression I>2\s(I)
_cod_data_source_file sf3124.cif
_cod_data_source_block Ia
_cod_database_code 2017519
_cod_database_fobs_code 2017519

loop_
_symmetry_equiv_pos_as_xyz
'x, y, z'
'-x, -y, -z'

loop_
_atom_site_type_symbol
_atom_site_label
_atom_site_fract_x
_atom_site_fract_y
_atom_site_fract_z
_atom_site_U_iso_or_equiv
_atom_site_adp_type
_atom_site_calc_flag
_atom_site_refinement_flags
_atom_site_occupancy
_atom_site_disorder_assembly
_atom_site_disorder_group
Pb Pb1 -0.127805(19) 0.568883(17) 0.705986(17) 0.01558(6) Uani d . 1 . .
S S1 -0.77581(16) 0.41746(15) 0.87524(16) 0.0262(2) Uani d . 1 . .
O O1 0.0076(4) 0.6561(3) 0.4438(4) 0.0179(6) Uani d . 1 . .
N N1 -0.2636(5) 0.8408(4) 0.6202(4) 0.0150(6) Uani d . 1 . .
C C1 -0.5653(6) 0.4592(5) 0.7797(6) 0.0212(9) Uani d . 1 . .
C C2 -0.4008(6) 0.9273(5) 0.7092(5) 0.0172(8) Uani d . 1 . .
N N2 -0.4144(6) 0.4875(5) 0.7106(6) 0.0317(10) Uani d . 1 . .
C C3 -0.4489(6) 1.0887(6) 0.6483(6) 0.0232(9) Uani d . 1 . .
H H3 -0.5484 1.1480 0.7119 0.028 Uiso calc R 1 . .
C C4 -0.3540(6) 1.1589(5) 0.5000(6) 0.0226(9) Uani d . 1 . .
H H4 -0.3862 1.2676 0.4609 0.027 Uiso calc R 1 . .
C C5 -0.1018(6) 1.1315(5) 0.2474(6) 0.0224(9) Uani d . 1 . .
H H5 -0.1267 1.2397 0.2016 0.027 Uiso calc R 1 . .
C C6 0.0349(7) 1.0373(6) 0.1616(6) 0.0224(9) Uani d . 1 . .
H H6 0.1044 1.0803 0.0565 0.027 Uiso calc R 1 . .
C C7 0.0747(6) 0.8758(5) 0.2273(5) 0.0203(8) Uani d . 1 . .
H H7 0.1714 0.8119 0.1662 0.024 Uiso calc R 1 . .
C C8 -0.0256(6) 0.8104(5) 0.3792(5) 0.0158(7) Uani d . 1 . .
C C9 -0.1684(5) 0.9084(5) 0.4694(5) 0.0148(7) Uani d . 1 . .
C C10 -0.2067(6) 1.0706(5) 0.4030(6) 0.0182(8) Uani d . 1 . .
C C11 -0.5028(7) 0.8482(6) 0.8725(6) 0.0252(10) Uani d . 1 . .
H H11A -0.5600 0.7534 0.8673 0.038 Uiso calc R 1 . .
H H11B -0.5967 0.9258 0.9250 0.038 Uiso calc R 1 . .
H H11C -0.4186 0.8137 0.9323 0.038 Uiso calc R 1 . .

loop_
_atom_site_aniso_label
_atom_site_aniso_U_11
_atom_site_aniso_U_22
_atom_site_aniso_U_33
_atom_site_aniso_U_12
_atom_site_aniso_U_13
_atom_site_aniso_U_23
Pb1 0.01534(8) 0.01655(8) 0.01288(8) 0.00076(5) -0.00307(5) -0.00196(5)
S1 0.0162(5) 0.0268(6) 0.0295(6) -0.0020(4) -0.0042(4) 0.0035(5)
O1 0.0211(15) 0.0103(12) 0.0166(15) 0.0004(10) -0.0002(12) -0.0013(11)
N1 0.0144(15) 0.0167(15) 0.0148(16) 0.0001(12) -0.0049(13) -0.0053(13)
C1 0.022(2) 0.0177(19) 0.023(2) 0.0015(15) -0.0060(17) -0.0061(17)
C2 0.0136(17) 0.0190(18) 0.023(2) 0.0008(14) -0.0084(16) -0.0083(16)
N2 0.022(2) 0.027(2) 0.046(3) -0.0052(16) -0.0056(19) -0.012(2)
C3 0.021(2) 0.022(2) 0.034(3) 0.0080(16) -0.0153(19) -0.0152(19)
C4 0.020(2) 0.0185(19) 0.036(3) 0.0046(16) -0.019(2) -0.0085(19)
C5 0.027(2) 0.0137(18) 0.032(3) -0.0043(16) -0.019(2) 0.0039(17)
C6 0.026(2) 0.021(2) 0.021(2) -0.0089(17) -0.0106(18) 0.0029(17)
C7 0.023(2) 0.0172(19) 0.019(2) -0.0042(15) -0.0051(17) 0.0002(16)
C8 0.0171(18) 0.0117(16) 0.019(2) -0.0013(13) -0.0079(16) 0.0007(14)
C9 0.0142(17) 0.0149(17) 0.0188(19) 0.0002(13) -0.0091(15) -0.0047(15)
C10 0.0197(19) 0.0137(17) 0.027(2) -0.0013(14) -0.0159(18) -0.0018(16)
C11 0.022(2) 0.030(2) 0.025(2) 0.0057(18) -0.0064(18) -0.0143(19)

loop_
_atom_type_symbol
_atom_type_description
_atom_type_scat_dispersion_real
_atom_type_scat_dispersion_imag
_atom_type_scat_source
C C 0.0033 0.0016 'International Tables Vol C Tables 4.2.6.8 and 6.1.1.4'
H H 0.0000 0.0000 'International Tables Vol C Tables 4.2.6.8 and 6.1.1.4'
N N 0.0061 0.0033 'International Tables Vol C Tables 4.2.6.8 and 6.1.1.4'
O O 0.0106 0.0060 'International Tables Vol C Tables 4.2.6.8 and 6.1.1.4'
S S 0.1246 0.1234 'International Tables Vol C Tables 4.2.6.8 and 6.1.1.4'
Pb Pb -3.3944 10.1111 'International Tables Vol C Tables 4.2.6.8 and 6.1.1.4'

loop_
_geom_angle_atom_site_label_1
_geom_angle_atom_site_label_2
_geom_angle_atom_site_label_3
_geom_angle_site_symmetry_1
_geom_angle_site_symmetry_3
_geom_angle
_geom_angle_publ_flag
O1 Pb1 N2 . . 101.34(15) ?
O1 Pb1 O1 . 2_566 67.30(11) ?
N2 Pb1 O1 . 2_566 82.10(13) ?
O1 Pb1 N1 . . 69.09(11) ?
N2 Pb1 N1 . . 80.77(14) ?
O1 Pb1 N1 2_566 . 128.43(11) ?
C8 O1 Pb1 . . 120.1(2) ?
C8 O1 Pb1 . 2_566 124.5(3) ?
Pb1 O1 Pb1 . 2_566 112.70(11) ?
C2 N1 C9 . . 119.7(4) ?
C2 N1 Pb1 . . 127.2(3) ?
C9 N1 Pb1 . . 112.7(2) ?
N2 C1 S1 . . 179.2(4) ?
N1 C2 C3 . . 120.6(4) ?
N1 C2 C11 . . 118.1(4) ?
C3 C2 C11 . . 121.4(4) ?
C1 N2 Pb1 . . 149.7(4) ?
C4 C3 C2 . . 120.6(4) ?
C4 C3 H3 . . 119.7 ?
C2 C3 H3 . . 119.7 ?
C3 C4 C10 . . 120.2(4) ?
C3 C4 H4 . . 119.9 ?
C10 C4 H4 . . 119.9 ?
C6 C5 C10 . . 120.7(4) ?
C6 C5 H5 . . 119.7 ?
C10 C5 H5 . . 119.7 ?
C5 C6 C7 . . 120.7(4) ?
C5 C6 H6 . . 119.6 ?
C7 C6 H6 . . 119.6 ?
C8 C7 C6 . . 120.6(4) ?
C8 C7 H7 . . 119.7 ?
C6 C7 H7 . . 119.7 ?
O1 C8 C7 . . 121.9(4) ?
O1 C8 C9 . . 119.3(4) ?
C7 C8 C9 . . 118.9(4) ?
N1 C9 C10 . . 122.4(4) ?
N1 C9 C8 . . 117.4(4) ?
C10 C9 C8 . . 120.1(4) ?
C5 C10 C9 . . 118.9(4) ?
C5 C10 C4 . . 124.5(4) ?
C9 C10 C4 . . 116.5(4) ?
C2 C11 H11A . . 109.5 ?
C2 C11 H11B . . 109.5 ?
H11A C11 H11B . . 109.5 ?
C2 C11 H11C . . 109.5 ?
H11A C11 H11C . . 109.5 ?
H11B C11 H11C . . 109.5 ?

loop_
_geom_bond_atom_site_label_1
_geom_bond_atom_site_label_2
_geom_bond_site_symmetry_2
_geom_bond_distance
_geom_bond_publ_flag
Pb1 O1 . 2.272(3) ?
Pb1 N2 . 2.418(4) ?
Pb1 O1 2_566 2.459(3) ?
Pb1 N1 . 2.499(4) ?
S1 C1 . 1.627(5) ?
O1 C8 . 1.349(5) ?
O1 Pb1 2_566 2.459(3) ?
N1 C2 . 1.338(5) ?
N1 C9 . 1.367(6) ?
C1 N2 . 1.164(6) ?
C2 C3 . 1.419(6) ?
C2 C11 . 1.493(7) ?
C3 C4 . 1.356(8) ?
C3 H3 . 0.9500 ?
C4 C10 . 1.420(6) ?
C4 H4 . 0.9500 ?
C5 C6 . 1.360(7) ?
C5 C10 . 1.406(7) ?
C5 H5 . 0.9500 ?
C6 C7 . 1.416(6) ?
C6 H6 . 0.9500 ?
C7 C8 . 1.380(6) ?
C7 H7 . 0.9500 ?
C8 C9 . 1.422(6) ?
C9 C10 . 1.420(6) ?
C11 H11A . 0.9800 ?
C11 H11B . 0.9800 ?
C11 H11C . 0.9800 ?

loop_
_geom_torsion_atom_site_label_1
_geom_torsion_atom_site_label_2
_geom_torsion_atom_site_label_3
_geom_torsion_atom_site_label_4
_geom_torsion_site_symmetry_1
_geom_torsion_site_symmetry_2
_geom_torsion_site_symmetry_3
_geom_torsion_site_symmetry_4
_geom_torsion
_geom_torsion_publ_flag
N2 Pb1 O1 C8 . . . . 85.9(3) ?
O1 Pb1 O1 C8 2_566 . . . 162.2(4) ?
N1 Pb1 O1 C8 . . . . 10.5(3) ?
N2 Pb1 O1 Pb1 . . . 2_566 -76.36(16) ?
O1 Pb1 O1 Pb1 2_566 . . 2_566 0.0 ?
N1 Pb1 O1 Pb1 . . . 2_566 -151.78(17) ?
O1 Pb1 N1 C2 . . . . 178.1(4) ?
N2 Pb1 N1 C2 . . . . 72.1(4) ?
O1 Pb1 N1 C2 2_566 . . . 144.2(3) ?
O1 Pb1 N1 C9 . . . . -9.2(3) ?
N2 Pb1 N1 C9 . . . . -115.2(3) ?
O1 Pb1 N1 C9 2_566 . . . -43.0(3) ?
C9 N1 C2 C3 . . . . 0.2(6) ?
Pb1 N1 C2 C3 . . . . 172.4(3) ?
C9 N1 C2 C11 . . . . 179.2(4) ?
Pb1 N1 C2 C11 . . . . -8.5(5) ?
S1 C1 N2 Pb1 . . . . -14E1(4) ?
O1 Pb1 N2 C1 . . . . -159.2(7) ?
O1 Pb1 N2 C1 2_566 . . . 135.9(8) ?
N1 Pb1 N2 C1 . . . . -92.9(8) ?
N1 C2 C3 C4 . . . . -1.4(7) ?
C11 C2 C3 C4 . . . . 179.6(4) ?
C2 C3 C4 C10 . . . . 0.9(7) ?
C10 C5 C6 C7 . . . . -0.1(7) ?
C5 C6 C7 C8 . . . . 0.6(7) ?
Pb1 O1 C8 C7 . . . . 169.5(3) ?
Pb1 O1 C8 C7 2_566 . . . -30.5(6) ?
Pb1 O1 C8 C9 . . . . -10.9(5) ?
Pb1 O1 C8 C9 2_566 . . . 149.1(3) ?
C6 C7 C8 O1 . . . . 178.9(4) ?
C6 C7 C8 C9 . . . . -0.7(7) ?
C2 N1 C9 C10 . . . . 1.5(6) ?
Pb1 N1 C9 C10 . . . . -171.8(3) ?
C2 N1 C9 C8 . . . . -179.1(4) ?
Pb1 N1 C9 C8 . . . . 7.6(4) ?
O1 C8 C9 N1 . . . . 1.3(6) ?
C7 C8 C9 N1 . . . . -179.1(4) ?
O1 C8 C9 C10 . . . . -179.4(4) ?
C7 C8 C9 C10 . . . . 0.3(6) ?
C6 C5 C10 C9 . . . . -0.3(6) ?
C6 C5 C10 C4 . . . . -178.7(4) ?
N1 C9 C10 C5 . . . . 179.6(4) ?
C8 C9 C10 C5 . . . . 0.2(6) ?
N1 C9 C10 C4 . . . . -1.9(6) ?
C8 C9 C10 C4 . . . . 178.7(4) ?
C3 C4 C10 C5 . . . . 179.1(4) ?
C3 C4 C10 C9 . . . . 0.7(6) ?
